data_4517954
loop_
_publ_author_name
'Wu, Huang'
'Jones, Leighton O.'
'Wang, Yu'
'Shen, Dengke'
'Liu, Zhichang'
'Zhang, Long'
'Cai, Kang'
'Jiao, Yang'
'Stern, Charlotte L.'
'Schatz, George C.'
'Stoddart, J. Fraser'

_publ_section_title
;
 High-Efficiency Gold Recovery Using Cucurbit[6]uril.
;
_journal_name_full 'ACS applied materials &amp; interfaces'
_journal_paper_doi 10.1021/acsami.0c09673
_journal_year 2020
_chemical_formula_moiety 'Au Cl4, 0.5(C36 H36 N24 O12), 3.5(H4 O2)'
_chemical_formula_sum 'C18 H32 Au Cl4 N12 O13'
_chemical_formula_weight 963.32
_space_group_crystal_system monoclinic
_space_group_IT_number 12
_space_group_name_Hall '-C 2y'
_space_group_name_H-M_alt 'C 1 2/m 1'
_atom_sites_solution_hydrogens mixed
_atom_sites_solution_primary dual
_audit_creation_date 2020-01-02
_audit_creation_method
;
Olex2 1.2
(compiled 2018.05.29 svn.r3508 for OlexSys, GUI svn.r5506)
;
_cell_angle_alpha 90
_cell_angle_beta 93.083(2)
_cell_angle_gamma 90
_cell_formula_units_Z 4
_cell_length_a 16.1427(4)
_cell_length_b 16.3995(4)
_cell_length_c 12.6960(3)
_cell_measurement_reflns_used 14098
_cell_measurement_temperature 101(2)
_cell_measurement_theta_max 33.9460
_cell_measurement_theta_min 2.3430
_cell_volume 3356.18(14)
_computing_cell_refinement 'CrysAlisPro 1.171.40.68a (Rigaku OD, 2019)'
_computing_data_collection 'CrysAlisPro 1.171.40.68a (Rigaku OD, 2019)'
_computing_data_reduction 'CrysAlisPro 1.171.40.68a (Rigaku OD, 2019)'
_computing_molecular_graphics 'Olex2 (Dolomanov et al., 2009)'
_computing_publication_material 'Olex2 (Dolomanov et al., 2009)'
_computing_structure_refinement 'XL (Sheldrick, 2008)'
_computing_structure_solution 'ShelXT (Sheldrick, 2015)'
_diffrn_ambient_environment N~2~
_diffrn_ambient_temperature 101(2)
_diffrn_detector 'Hybrid Pixel Array Detector'
_diffrn_detector_area_resol_mean 10.0000
_diffrn_detector_type HyPix
_diffrn_measured_fraction_theta_full 0.999
_diffrn_measured_fraction_theta_max 0.862
_diffrn_measurement_details
;
List of Runs (angles in degrees, time in seconds):

  # Type    Start    End  Width  t~exp~   \w     \q     \k     \f   Frames
--------------------------------------------------------------------------
  1  \w     -2.00  86.00   0.50    1.39    --   13.12  57.00 -60.00  176
  2  \w     44.00  70.00   0.50    1.39    --   13.12-178.00  60.00   52
  3  \w     46.00  73.00   0.50    1.39    --   13.12-178.00   0.00   54
  4  \w     40.00  65.00   0.50    1.39    --   13.12-178.00-180.00   50
  5  \w    -88.00   0.00   0.50    1.39    --  -13.59 -24.00  33.00  176
  6  \w    -18.00  61.00   0.50    1.39    --  -13.59  24.00-161.00  158
;
_diffrn_measurement_device 'four-circle diffractometer'
_diffrn_measurement_device_type 'XtaLAB Synergy, Single source at offset/far, HyPix'
_diffrn_measurement_method '\w scans'
_diffrn_orient_matrix_type 'CrysAlisPro convention (1999,Acta A55,543-557)'
_diffrn_orient_matrix_UB_11 -0.0372916000
_diffrn_orient_matrix_UB_12 0.0054945000
_diffrn_orient_matrix_UB_13 0.0262397000
_diffrn_orient_matrix_UB_21 0.0202723000
_diffrn_orient_matrix_UB_22 -0.0133240000
_diffrn_orient_matrix_UB_23 0.0478996000
_diffrn_orient_matrix_UB_31 0.0116635000
_diffrn_orient_matrix_UB_32 0.0407672000
_diffrn_orient_matrix_UB_33 0.0121261000
_diffrn_radiation_monochromator mirror
_diffrn_radiation_probe x-ray
_diffrn_radiation_type MoK\a
_diffrn_radiation_wavelength 0.71073
_diffrn_reflns_av_R_equivalents 0.0332
_diffrn_reflns_av_unetI/netI 0.0341
_diffrn_reflns_Laue_measured_fraction_full 0.999
_diffrn_reflns_Laue_measured_fraction_max 0.862
_diffrn_reflns_limit_h_max 23
_diffrn_reflns_limit_h_min -22
_diffrn_reflns_limit_k_max 20
_diffrn_reflns_limit_k_min -24
_diffrn_reflns_limit_l_max 19
_diffrn_reflns_limit_l_min -19
_diffrn_reflns_number 20967
_diffrn_reflns_point_group_measured_fraction_full 0.999
_diffrn_reflns_point_group_measured_fraction_max 0.862
_diffrn_reflns_theta_full 25.242
_diffrn_reflns_theta_max 33.762
_diffrn_reflns_theta_min 2.345
_diffrn_source 'micro-focus sealed X-ray tube'
_diffrn_source_type 'PhotonJet (Mo) X-ray Source'
_exptl_absorpt_coefficient_mu 4.779
_exptl_absorpt_correction_T_max 1.000
_exptl_absorpt_correction_T_min 0.309
_exptl_absorpt_correction_type gaussian
_exptl_absorpt_process_details
;
CrysAlisPro 1.171.40.68a (Rigaku Oxford Diffraction, 2019)
Numerical absorption correction based on gaussian integration over
			a multifaceted crystal model
Empirical absorption correction using spherical harmonics,
 implemented in SCALE3 ABSPACK scaling algorithm.
;
_exptl_crystal_colour yellow
_exptl_crystal_colour_primary yellow
_exptl_crystal_density_diffrn 1.906
_exptl_crystal_description block
_exptl_crystal_F_000 1900
_exptl_crystal_recrystallization_method 'The material was recrystallised from --- by as supplied'
_exptl_crystal_size_max 0.336
_exptl_crystal_size_mid 0.31
_exptl_crystal_size_min 0.189
_refine_diff_density_max 1.127
_refine_diff_density_min -1.589
_refine_diff_density_rms 0.120
_refine_ls_extinction_method none
_refine_ls_goodness_of_fit_ref 1.075
_refine_ls_hydrogen_treatment mixed
_refine_ls_matrix_type full
_refine_ls_number_parameters 253
_refine_ls_number_reflns 5964
_refine_ls_number_restraints 6
_refine_ls_restrained_S_all 1.075
_refine_ls_R_factor_all 0.0278
_refine_ls_R_factor_gt 0.0244
_refine_ls_shift/su_max 0.002
_refine_ls_shift/su_mean 0.000
_refine_ls_structure_factor_coef Fsqd
_refine_ls_weighting_details 'w=1/[\s^2^(Fo^2^)+(0.0343P)^2^+1.1741P] where P=(Fo^2^+2Fc^2^)/3'
_refine_ls_weighting_scheme calc
_refine_ls_wR_factor_gt 0.0625
_refine_ls_wR_factor_ref 0.0634
_reflns_Friedel_coverage 0.000
_reflns_number_gt 5456
_reflns_number_total 5964
_reflns_threshold_expression 'I > 2\s(I)'
_cod_data_source_file am0c09673_si_002.cif
_cod_data_source_block cx1758_1
_cod_database_code 4517954
_shelx_shelxl_version_number 2017/1
_chemical_oxdiff_formula C36H36N24O12HAuCl4
_shelx_space_group_comment
;
The symmetry employed for this shelxl refinement is uniquely defined
by the following loop, which should always be used as a source of
symmetry information in preference to the above space-group names.
They are only intended as comments.
;
_shelx_estimated_absorpt_t_max 0.465
_shelx_estimated_absorpt_t_min 0.297
_diffrn_oxdiff_digest_frames
;
01b25794aeaf5707eb01131dad073ec9cb006662cbb
;
_reflns_odcompleteness_completeness 99.89
_reflns_odcompleteness_iscentric 1
_reflns_odcompleteness_theta 30.44
_olex2_refinement_description
;
1. Fixed Uiso
 At 1.2 times of:
  All C(H) groups, All C(H,H) groups
 At 1.5 times of:
  All H(H,H) groups, All O(H,H) groups
2. Restrained distances
 O6-H6D
 0.85 with sigma of 0.02
 O6-H6C
 0.85 with sigma of 0.02
 O5-H5A = O5-H5B
 0.85 with sigma of 0.02
 O7-H7A
 0.85 with sigma of 0.02
 O7-H7B
 0.85 with sigma of 0.02
3. Others
 Fixed Sof: H5A(0.5)
4.a Free rotating group:
 O8(H8A,H8B)
4.b Ternary CH refined with riding coordinates:
 C2(H2), C5(H5), C8(H8)
4.c Secondary CH2 refined with riding coordinates:
 C3(H3A,H3B), C6(H6A,H6B), C9(H9A,H9B)
;
_smtbx_masks_void_probe_radius 1.2
_smtbx_masks_void_truncation_radius 1.2
_olex2_date_sample_data_collection 2019-12-27
_olex2_date_sample_submission 2019-12-26
_olex2_diffrn_ambient_temperature_device 'Oxford Cryosystems'
_olex2_exptl_crystal_mounting_method 'The crystal was mounted on a MITIGEN holder'
_olex2_submission_original_sample_id cx1758_1
_olex2_submission_special_instructions 'No special instructions were received'
_oxdiff_exptl_absorpt_empirical_details
;
Empirical correction (ABSPACK) includes:
- Absorption correction using spherical harmonics
- Frame scaling
;
_oxdiff_exptl_absorpt_empirical_full_max 1.369
_oxdiff_exptl_absorpt_empirical_full_min 0.765

loop_
_space_group_symop_operation_xyz
'x, y, z'
'-x, y, -z'
'x+1/2, y+1/2, z'
'-x+1/2, y+1/2, -z'
'-x, -y, -z'
'x, -y, z'
'-x+1/2, -y+1/2, -z'
'x+1/2, -y+1/2, z'

loop_
_atom_site_label
_atom_site_type_symbol
_atom_site_fract_x
_atom_site_fract_y
_atom_site_fract_z
_atom_site_U_iso_or_equiv
_atom_site_adp_type
_atom_site_occupancy
_atom_site_site_symmetry_order
_atom_site_calc_flag
_atom_site_refinement_flags_posn
_atom_site_refinement_flags_adp
_atom_site_refinement_flags_occupancy
_atom_site_disorder_assembly
_atom_site_disorder_group
Au1 Au 0.44404(2) 1.000000 0.85036(2) 0.01424(4) Uani 1 2 d S T P . .
Cl1 Cl 0.36112(5) 1.000000 0.98999(6) 0.02202(15) Uani 1 2 d S T P . .
Cl2 Cl 0.44322(4) 0.86098(4) 0.85163(4) 0.02572(12) Uani 1 1 d . . . . .
Cl3 Cl 0.52464(7) 1.000000 0.70820(8) 0.0393(2) Uani 1 2 d S T P . .
O1 O 0.22640(13) 0.500000 0.33430(16) 0.0162(4) Uani 1 2 d S T P . .
O2 O 0.28488(9) 0.66387(9) 0.46888(11) 0.0139(3) Uani 1 1 d . . . . .
O3 O 0.38485(10) 0.67130(9) 0.73229(12) 0.0181(3) Uani 1 1 d . . . . .
O4 O 0.43830(14) 0.500000 0.87034(18) 0.0211(5) Uani 1 2 d S T P . .
N1 N 0.30263(11) 0.56766(10) 0.21307(13) 0.0136(3) Uani 1 1 d . . . . .
N2 N 0.33935(10) 0.69187(10) 0.30878(13) 0.0131(3) Uani 1 1 d . . . . .
N3 N 0.40050(10) 0.74545(10) 0.45369(12) 0.0118(3) Uani 1 1 d . . . . .
N4 N 0.46746(10) 0.74904(10) 0.62865(13) 0.0123(3) Uani 1 1 d . . . . .
N5 N 0.52580(10) 0.68838(10) 0.76954(12) 0.0124(3) Uani 1 1 d . . . . .
N6 N 0.56393(11) 0.56739(10) 0.87086(14) 0.0151(3) Uani 1 1 d . . . . .
C1 C 0.27314(17) 0.500000 0.2626(2) 0.0128(5) Uani 1 2 d S T P . .
C2 C 0.34822(13) 0.54771(12) 0.12154(14) 0.0131(4) Uani 1 1 d . . . . .
H2 H 0.320971 0.569621 0.056745 0.016 Uiso 1 1 calc R . . . .
C3 C 0.27814(12) 0.64902(12) 0.24225(16) 0.0135(4) Uani 1 1 d . . . . .
H3A H 0.227018 0.645598 0.278808 0.016 Uiso 1 1 calc R . . . .
H3B H 0.266782 0.680584 0.178487 0.016 Uiso 1 1 calc R . . . .
C4 C 0.33639(12) 0.69654(11) 0.41605(15) 0.0111(3) Uani 1 1 d . . . . .
C5 C 0.40748(12) 0.73795(12) 0.26868(15) 0.0120(3) Uani 1 1 d . . . . .
H5 H 0.388088 0.778744 0.216609 0.014 Uiso 1 1 calc R . . . .
C6 C 0.40222(12) 0.78081(12) 0.55792(15) 0.0129(3) Uani 1 1 d . . . . .
H6A H 0.349238 0.770947 0.588200 0.015 Uiso 1 1 calc R . . . .
H6B H 0.409143 0.839352 0.551943 0.015 Uiso 1 1 calc R . . . .
C7 C 0.45217(13) 0.69950(12) 0.71217(15) 0.0131(3) Uani 1 1 d . . . . .
C8 C 0.55176(12) 0.77818(13) 0.63025(15) 0.0120(3) Uani 1 1 d . . . . .
H8 H 0.554574 0.837835 0.633352 0.014 Uiso 1 1 calc R . . . .
C9 C 0.53048(14) 0.64927(13) 0.87154(15) 0.0161(4) Uani 1 1 d . . . . .
H9A H 0.475263 0.647293 0.898019 0.019 Uiso 1 1 calc R . . . .
H9B H 0.564786 0.682280 0.919952 0.019 Uiso 1 1 calc R . . . .
C10 C 0.51401(19) 0.500000 0.8695(2) 0.0150(5) Uani 1 2 d S T P . .
O5 O 0.17027(19) 0.500000 0.5257(2) 0.0453(8) Uani 1 2 d DS T P . .
H6C H 0.2287(17) 0.6029(17) 0.7006(16) 0.023(7) Uiso 1 1 d D . . . .
H5A H 0.194(4) 0.541(3) 0.558(5) 0.034 Uiso 0.5 1 d DR . . . .
H5B H 0.188(3) 0.500000 0.465(2) 0.034 Uiso 1 2 d DRS T P . .
O6 O 0.21091(13) 0.61677(12) 0.64165(17) 0.0338(5) Uani 1 1 d D . . . .
H6D H 0.2485(18) 0.642(2) 0.615(3) 0.056(12) Uiso 1 1 d D . . . .
O7 O 0.26940(17) 0.5824(2) 0.84100(19) 0.0564(8) Uani 1 1 d D . . . .
O8 O 0.18944(15) 0.69649(14) 0.95967(15) 0.0448(6) Uani 1 1 d . . . . .
H8A H 0.154552 0.680772 1.003203 0.067 Uiso 1 1 d G . . . .
H8B H 0.212710 0.737785 0.988887 0.067 Uiso 1 1 d G . . . .
H7A H 0.305(3) 0.617(3) 0.825(6) 0.15(3) Uiso 1 1 d D . . . .
H7B H 0.241(4) 0.618(3) 0.871(5) 0.13(3) Uiso 1 1 d D . . . .

loop_
_atom_site_aniso_label
_atom_site_aniso_U_11
_atom_site_aniso_U_22
_atom_site_aniso_U_33
_atom_site_aniso_U_23
_atom_site_aniso_U_13
_atom_site_aniso_U_12
Au1 0.01359(6) 0.01374(6) 0.01574(6) 0.000 0.00407(4) 0.000
Cl1 0.0231(4) 0.0220(4) 0.0221(3) 0.000 0.0114(3) 0.000
Cl2 0.0301(3) 0.0146(3) 0.0332(3) -0.00472(19) 0.0084(2) 0.00058(18)
Cl3 0.0520(6) 0.0301(5) 0.0390(5) 0.000 0.0331(5) 0.000
O1 0.0162(11) 0.0177(10) 0.0150(9) 0.000 0.0047(8) 0.000
O2 0.0110(7) 0.0158(7) 0.0152(6) 0.0015(5) 0.0024(5) -0.0010(5)
O3 0.0147(7) 0.0233(8) 0.0164(7) 0.0007(6) 0.0018(6) -0.0040(6)
O4 0.0148(11) 0.0303(13) 0.0185(10) 0.000 0.0030(8) 0.000
N1 0.0142(8) 0.0145(8) 0.0122(7) 0.0013(6) 0.0020(6) 0.0012(6)
N2 0.0106(8) 0.0174(8) 0.0112(7) 0.0019(6) -0.0014(6) -0.0036(6)
N3 0.0102(8) 0.0152(8) 0.0099(7) 0.0012(6) -0.0001(6) -0.0024(6)
N4 0.0078(7) 0.0176(8) 0.0115(7) -0.0012(6) -0.0010(6) -0.0009(5)
N5 0.0113(8) 0.0164(8) 0.0094(7) 0.0005(6) 0.0003(6) 0.0013(6)
N6 0.0118(8) 0.0201(9) 0.0134(7) 0.0032(6) 0.0003(6) 0.0024(6)
C1 0.0109(13) 0.0156(13) 0.0116(11) 0.000 -0.0030(9) 0.000
C2 0.0137(9) 0.0183(10) 0.0071(7) 0.0003(6) -0.0019(7) -0.0010(7)
C3 0.0091(9) 0.0153(9) 0.0155(8) 0.0005(7) -0.0040(7) 0.0005(6)
C4 0.0086(8) 0.0120(8) 0.0123(8) 0.0031(6) -0.0016(6) 0.0020(6)
C5 0.0120(9) 0.0131(9) 0.0106(8) 0.0030(6) -0.0014(6) -0.0010(6)
C6 0.0088(9) 0.0152(9) 0.0145(8) -0.0027(7) -0.0013(7) 0.0029(6)
C7 0.0133(9) 0.0148(9) 0.0111(8) -0.0030(7) 0.0008(7) 0.0005(6)
C8 0.0099(9) 0.0145(9) 0.0113(8) -0.0031(6) -0.0009(7) 0.0007(6)
C9 0.0173(10) 0.0236(10) 0.0076(7) -0.0006(7) 0.0022(7) 0.0050(7)
C10 0.0153(14) 0.0233(15) 0.0066(10) 0.000 0.0009(9) 0.000
O5 0.0212(15) 0.098(3) 0.0169(12) 0.000 0.0055(11) 0.000
O6 0.0354(11) 0.0294(10) 0.0388(11) 0.0182(8) 0.0226(9) 0.0134(8)
O7 0.0387(14) 0.104(2) 0.0279(11) 0.0024(12) 0.0087(10) -0.0412(15)
O8 0.0517(15) 0.0533(14) 0.0277(10) 0.0189(9) -0.0148(9) -0.0319(11)

loop_
_atom_type_symbol
_atom_type_description
_atom_type_scat_dispersion_real
_atom_type_scat_dispersion_imag
_atom_type_scat_source
C C 0.0033 0.0016 'International Tables Vol C Tables 4.2.6.8 and 6.1.1.4'
H H 0.0000 0.0000 'International Tables Vol C Tables 4.2.6.8 and 6.1.1.4'
Au Au -2.0133 8.8022 'International Tables Vol C Tables 4.2.6.8 and 6.1.1.4'
Cl Cl 0.1484 0.1585 'International Tables Vol C Tables 4.2.6.8 and 6.1.1.4'
N N 0.0061 0.0033 'International Tables Vol C Tables 4.2.6.8 and 6.1.1.4'
O O 0.0106 0.0060 'International Tables Vol C Tables 4.2.6.8 and 6.1.1.4'

loop_
_exptl_crystal_face_index_h
_exptl_crystal_face_index_k
_exptl_crystal_face_index_l
_exptl_crystal_face_perp_dist
0 0 1 0.0313
0 0 -1 0.1581
1 -1 0 0.1700
-1 1 0 0.1403
-1 0 0 0.1287
1 1 0 0.1646
-1 -1 0 0.1593

loop_
_geom_angle_atom_site_label_1
_geom_angle_atom_site_label_2
_geom_angle_atom_site_label_3
_geom_angle
_geom_angle_site_symmetry_1
_geom_angle_site_symmetry_3
_geom_angle_publ_flag
Cl1 Au1 Cl2 89.464(14) . . ?
Cl1 Au1 Cl2 89.464(14) . 6_575 ?
Cl1 Au1 Cl3 178.79(4) . . ?
Cl2 Au1 Cl2 178.93(3) . 6_575 ?
Cl2 Au1 Cl3 90.535(14) 6_575 . ?
Cl2 Au1 Cl3 90.535(14) . . ?
C1 N1 C2 112.91(17) . . ?
C1 N1 C3 121.46(18) . . ?
C3 N1 C2 124.95(17) . . ?
C3 N2 C5 123.74(16) . . ?
C4 N2 C3 123.32(17) . . ?
C4 N2 C5 112.86(16) . . ?
C4 N3 C6 122.01(16) . . ?
C4 N3 C8 112.34(15) . 2_656 ?
C6 N3 C8 122.67(16) . 2_656 ?
C7 N4 C6 122.68(17) . . ?
C7 N4 C8 113.29(16) . . ?
C8 N4 C6 123.06(17) . . ?
C7 N5 C5 112.62(16) . 2_656 ?
C7 N5 C9 122.50(17) . . ?
C9 N5 C5 122.96(16) . 2_656 ?
C9 N6 C2 124.68(17) . 2_656 ?
C10 N6 C2 113.19(18) . 2_656 ?
C10 N6 C9 122.02(19) . . ?
O1 C1 N1 126.07(12) . . ?
O1 C1 N1 126.07(12) . 6_565 ?
N1 C1 N1 107.8(2) 6_565 . ?
N1 C2 N6 115.69(16) . 2_656 ?
N1 C2 C2 103.08(10) . 6_565 ?
N1 C2 H2 111.5 . . ?
N6 C2 C2 102.84(11) 2_656 6_565 ?
N6 C2 H2 111.5 2_656 . ?
C2 C2 H2 111.5 6_565 . ?
N1 C3 N2 114.23(16) . . ?
N1 C3 H3A 108.7 . . ?
N1 C3 H3B 108.7 . . ?
N2 C3 H3A 108.7 . . ?
N2 C3 H3B 108.7 . . ?
H3A C3 H3B 107.6 . . ?
O2 C4 N2 125.75(18) . . ?
O2 C4 N3 126.01(18) . . ?
N2 C4 N3 108.24(16) . . ?
N2 C5 N5 114.56(16) . 2_656 ?
N2 C5 H5 111.8 . . ?
N2 C5 C8 103.10(15) . 2_656 ?
N5 C5 H5 111.8 2_656 . ?
N5 C5 C8 102.96(15) 2_656 2_656 ?
C8 C5 H5 111.8 2_656 . ?
N3 C6 N4 113.74(16) . . ?
N3 C6 H6A 108.8 . . ?
N3 C6 H6B 108.8 . . ?
N4 C6 H6A 108.8 . . ?
N4 C6 H6B 108.8 . . ?
H6A C6 H6B 107.7 . . ?
O3 C7 N4 125.92(18) . . ?
O3 C7 N5 126.44(19) . . ?
N4 C7 N5 107.63(17) . . ?
N3 C8 C5 103.35(15) 2_656 2_656 ?
N3 C8 H8 111.9 2_656 . ?
N4 C8 N3 113.91(16) . 2_656 ?
N4 C8 C5 103.18(16) . 2_656 ?
N4 C8 H8 111.9 . . ?
C5 C8 H8 111.9 2_656 . ?
N5 C9 N6 114.11(16) . . ?
N5 C9 H9A 108.7 . . ?
N5 C9 H9B 108.7 . . ?
N6 C9 H9A 108.7 . . ?
N6 C9 H9B 108.7 . . ?
H9A C9 H9B 107.6 . . ?
O4 C10 N6 126.05(13) . . ?
O4 C10 N6 126.05(13) . 6_565 ?
N6 C10 N6 107.9(3) 6_565 . ?
H5A O5 H5A 103(9) . 6_565 ?
H5A O5 H5B 105(5) . . ?
H5B O5 H5A 105(5) . 6_565 ?
H6C O6 H6D 107(3) . . ?
H7A O7 H7B 92(6) . . ?
H8A O8 H8B 104.5 . . ?

loop_
_geom_bond_atom_site_label_1
_geom_bond_atom_site_label_2
_geom_bond_distance
_geom_bond_site_symmetry_2
_geom_bond_publ_flag
Au1 Cl1 2.2781(8) . ?
Au1 Cl2 2.2801(6) 6_575 ?
Au1 Cl2 2.2800(6) . ?
Au1 Cl3 2.2810(9) . ?
O1 C1 1.213(4) . ?
O2 C4 1.220(2) . ?
O3 C7 1.221(3) . ?
O4 C10 1.223(4) . ?
N1 C1 1.373(2) . ?
N1 C2 1.446(3) . ?
N1 C3 1.446(3) . ?
N2 C3 1.447(2) . ?
N2 C4 1.367(2) . ?
N2 C5 1.449(3) . ?
N3 C4 1.375(2) . ?
N3 C6 1.444(2) . ?
N3 C8 1.451(2) 2_656 ?
N4 C6 1.444(2) . ?
N4 C7 1.369(3) . ?
N4 C8 1.441(3) . ?
N5 C5 1.454(3) 2_656 ?
N5 C7 1.372(3) . ?
N5 C9 1.443(2) . ?
N6 C2 1.453(3) 2_656 ?
N6 C9 1.447(3) . ?
N6 C10 1.367(2) . ?
C2 C2 1.565(4) 6_565 ?
C2 H2 0.9800 . ?
C3 H3A 0.9700 . ?
C3 H3B 0.9700 . ?
C5 H5 0.9800 . ?
C5 C8 1.557(3) 2_656 ?
C6 H6A 0.9700 . ?
C6 H6B 0.9700 . ?
C8 H8 0.9800 . ?
C9 H9A 0.9700 . ?
C9 H9B 0.9700 . ?
O5 H5A 0.87(2) . ?
O5 H5A 0.871(19) 6_565 ?
O5 H5B 0.837(19) . ?
O6 H6C 0.819(17) . ?
O6 H6D 0.820(18) . ?
O7 H7A 0.84(2) . ?
O7 H7B 0.851(19) . ?
O8 H8A 0.8500 . ?
O8 H8B 0.8499 . ?

loop_
_geom_hbond_atom_site_label_D
_geom_hbond_atom_site_label_H
_geom_hbond_atom_site_label_A
_geom_hbond_distance_DH
_geom_hbond_distance_HA
_geom_hbond_distance_DA
_geom_hbond_angle_DHA
_geom_hbond_site_symmetry_A
_geom_hbond_publ_flag
O6 H6C O7 0.819(17) 1.896(18) 2.713(3) 174(3) . yes
O5 H5A O6 0.87(2) 1.64(3) 2.482(3) 160(7) . yes
O5 H5B O1 0.837(19) 1.801(19) 2.639(3) 180(5) . yes
O6 H6D O2 0.820(18) 2.01(3) 2.668(2) 137(4) . yes
O8 H8B O8 0.85 1.99 2.782(4) 153.9 7_567 yes
O7 H7A O3 0.84(2) 2.00(4) 2.790(3) 156(7) . yes
O7 H7B O8 0.851(19) 1.92(2) 2.765(4) 170(7) . yes

loop_
_geom_torsion_atom_site_label_1
_geom_torsion_atom_site_label_2
_geom_torsion_atom_site_label_3
_geom_torsion_atom_site_label_4
_geom_torsion
_geom_torsion_site_symmetry_1
_geom_torsion_site_symmetry_2
_geom_torsion_site_symmetry_3
_geom_torsion_site_symmetry_4
_geom_torsion_publ_flag
C1 N1 C2 N6 -114.3(2) . . . 2_656 ?
C1 N1 C2 C2 -2.89(18) . . . 6_565 ?
C1 N1 C3 N2 101.4(2) . . . . ?
C2 N1 C1 O1 -172.2(2) . . . . ?
C2 N1 C1 N1 4.8(3) . . . 6_565 ?
C2 N1 C3 N2 -88.7(2) . . . . ?
C2 N6 C9 N5 84.6(2) 2_656 . . . ?
C2 N6 C10 O4 175.0(2) 2_656 . . . ?
C2 N6 C10 N6 -2.8(3) 2_656 . . 6_565 ?
C3 N1 C1 O1 -1.1(4) . . . . ?
C3 N1 C1 N1 175.84(12) . . . 6_565 ?
C3 N1 C2 N6 75.0(2) . . . 2_656 ?
C3 N1 C2 C2 -173.59(15) . . . 6_565 ?
C3 N2 C4 O2 2.6(3) . . . . ?
C3 N2 C4 N3 -176.39(17) . . . . ?
C3 N2 C5 N5 -74.5(2) . . . 2_656 ?
C3 N2 C5 C8 174.46(17) . . . 2_656 ?
C4 N2 C3 N1 -98.0(2) . . . . ?
C4 N2 C5 N5 108.69(19) . . . 2_656 ?
C4 N2 C5 C8 -2.4(2) . . . 2_656 ?
C4 N3 C6 N4 112.9(2) . . . . ?
C5 N2 C3 N1 85.5(2) . . . . ?
C5 N2 C4 O2 179.44(19) . . . . ?
C5 N2 C4 N3 0.5(2) . . . . ?
C5 N5 C7 O3 -173.18(19) 2_656 . . . ?
C5 N5 C7 N4 6.0(2) 2_656 . . . ?
C5 N5 C9 N6 -90.8(2) 2_656 . . . ?
C6 N3 C4 O2 -16.1(3) . . . . ?
C6 N3 C4 N2 162.85(16) . . . . ?
C6 N4 C7 O3 6.1(3) . . . . ?
C6 N4 C7 N5 -173.09(16) . . . . ?
C6 N4 C8 N3 -79.0(2) . . . 2_656 ?
C6 N4 C8 C5 169.69(16) . . . 2_656 ?
C7 N4 C6 N3 -109.6(2) . . . . ?
C7 N4 C8 N3 111.97(19) . . . 2_656 ?
C7 N4 C8 C5 0.7(2) . . . 2_656 ?
C7 N5 C9 N6 106.1(2) . . . . ?
C8 N3 C4 O2 -177.06(18) 2_656 . . . ?
C8 N3 C4 N2 1.9(2) 2_656 . . . ?
C8 N3 C6 N4 -88.1(2) 2_656 . . . ?
C8 N4 C6 N3 82.4(2) . . . . ?
C8 N4 C7 O3 175.16(19) . . . . ?
C8 N4 C7 N5 -4.0(2) . . . . ?
C9 N5 C7 O3 -8.5(3) . . . . ?
C9 N5 C7 N4 170.64(17) . . . . ?
C9 N6 C10 O4 -1.2(4) . . . . ?
C9 N6 C10 N6 -179.05(12) . . . 6_565 ?
C10 N6 C9 N5 -99.6(2) . . . . ?

loop_
_exptl_oxdiff_crystal_face_indexfrac_h
_exptl_oxdiff_crystal_face_indexfrac_k
_exptl_oxdiff_crystal_face_indexfrac_l
_exptl_oxdiff_crystal_face_x
_exptl_oxdiff_crystal_face_y
_exptl_oxdiff_crystal_face_z
-0.0016 -0.0005 0.9998 0.0263 0.0479 0.0121
0.0016 0.0005 -0.9998 -0.0263 -0.0479 -0.0121
0.9995 -1.0007 0.0001 -0.0428 0.0336 -0.0291
-0.9995 1.0007 -0.0001 0.0428 -0.0336 0.0291
-0.9996 0.0002 -0.0004 0.0373 -0.0203 -0.0117
0.9996 1.0003 0.0007 -0.0318 0.0070 0.0524
-0.9996 -1.0003 -0.0007 0.0318 -0.0070 -0.0524

loop_
_smtbx_masks_void_nr
_smtbx_masks_void_average_x
_smtbx_masks_void_average_y
_smtbx_masks_void_average_z
_smtbx_masks_void_volume
_smtbx_masks_void_count_electrons
_smtbx_masks_void_content
1 0.000 0.000 0.500 140.9 31.5 ?
2 0.500 0.500 0.500 140.9 31.5 ?
